data_7160946
loop_
_publ_author_name
'Chen, Shouxiong'
'Yang, Peiqi'
'Hong, Biqiong'
'Yang, Fafu'
'Weng, Zhiqiang'

_publ_section_title
;
 Synthesis of &#x3b1;-trifluoromethyl-&#x3b2;-lactams <i>via</i> a
 copper-catalyzed Kinugasa reaction of nitrones with
 3,3,3-trifluoropropyne and their defluorination.
;
_journal_issue 9
_journal_name_full 'Organic &amp; biomolecular chemistry'
_journal_page_first 1908
_journal_page_last 1914
_journal_paper_doi 10.1039/d5ob01913c
_journal_volume 24
_journal_year 2026
_chemical_formula_moiety 'C20 H23 N O3'
_chemical_formula_sum 'C20 H23 N O3'
_chemical_formula_weight 325.39
_space_group_crystal_system monoclinic
_space_group_IT_number 14
_space_group_name_Hall '-P 2yn'
_space_group_name_H-M_alt 'P 1 21/n 1'
_atom_sites_solution_hydrogens geom
_atom_sites_solution_primary dual
_audit_block_doi 10.5517/ccdc.csd.cc2nxl6d
_audit_creation_date 2025-06-25
_audit_creation_method
;
Olex2 1.5
(compiled 2021.12.09 svn.r5202d8cf for OlexSys, GUI svn.r6439)
;
_audit_update_record
;
2025-08-27 deposited with the CCDC.	2026-02-10 downloaded from the CCDC.
;
_cell_angle_alpha 90
_cell_angle_beta 105.500(9)
_cell_angle_gamma 90
_cell_formula_units_Z 4
_cell_length_a 7.8464(7)
_cell_length_b 21.4478(17)
_cell_length_c 11.1795(10)
_cell_measurement_reflns_used 3020
_cell_measurement_temperature 293(2)
_cell_measurement_theta_max 23.0850
_cell_measurement_theta_min 2.7010
_cell_volume 1813.0(3)
_computing_cell_refinement 'CrysAlisPro 1.171.39.28b (Rigaku OD, 2015)'
_computing_data_collection 'CrysAlisPro 1.171.39.28b (Rigaku OD, 2015)'
_computing_data_reduction 'CrysAlisPro 1.171.39.28b (Rigaku OD, 2015)'
_computing_molecular_graphics 'Olex2 1.5 (Dolomanov et al., 2009)'
_computing_publication_material 'Olex2 1.5 (Dolomanov et al., 2009)'
_computing_structure_refinement 'SHELXL 2018/3 (Sheldrick, 2015)'
_computing_structure_solution 'SHELXT 2018/2 (Sheldrick, 2018)'
_diffrn_ambient_temperature 293(2)
_diffrn_detector 'CCD plate'
_diffrn_measured_fraction_theta_full 0.999
_diffrn_measured_fraction_theta_max 0.829
_diffrn_measurement_details
;
List of Runs (angles in degrees, time in seconds):

  # Type    Start    End  Width  t~exp~   \w     \q     \k     \f   Frames
#--------------------------------------------------------------------------
  1  \w     62.00  93.00   0.50    9.00    --    5.00  55.00-120.00   62
  2  \w    -64.00  79.00   0.50    9.00    --   -9.30  55.00   0.00  286
  3  \w     23.00  66.00   0.50    9.00    --   -9.30  43.00 120.00   86
  4  \w    -94.00 -26.00   0.50    9.00    --   -9.30  43.00 120.00  136
;
_diffrn_measurement_device 'four-circle diffractometer'
_diffrn_measurement_device_type 'XtaLAB AFC11 (RCD3): quarter-chi single'
_diffrn_measurement_method '\w scans'
_diffrn_orient_matrix_type 'CrysAlisPro convention (1999,Acta A55,543-557)'
_diffrn_orient_matrix_UB_11 0.0388701000
_diffrn_orient_matrix_UB_12 -0.0095179000
_diffrn_orient_matrix_UB_13 -0.0475617000
_diffrn_orient_matrix_UB_21 -0.0010366000
_diffrn_orient_matrix_UB_22 -0.0314068000
_diffrn_orient_matrix_UB_23 0.0195075000
_diffrn_orient_matrix_UB_31 -0.0853710000
_diffrn_orient_matrix_UB_32 -0.0039798000
_diffrn_orient_matrix_UB_33 -0.0411494000
_diffrn_radiation_monochromator graphite
_diffrn_radiation_probe x-ray
_diffrn_radiation_type 'Mo K\a'
_diffrn_radiation_wavelength 0.71073
_diffrn_reflns_av_R_equivalents 0.0386
_diffrn_reflns_av_unetI/netI 0.0556
_diffrn_reflns_Laue_measured_fraction_full 0.999
_diffrn_reflns_Laue_measured_fraction_max 0.829
_diffrn_reflns_limit_h_max 10
_diffrn_reflns_limit_h_min -9
_diffrn_reflns_limit_k_max 23
_diffrn_reflns_limit_k_min -28
_diffrn_reflns_limit_l_max 13
_diffrn_reflns_limit_l_min -13
_diffrn_reflns_number 13503
_diffrn_reflns_point_group_measured_fraction_full 0.999
_diffrn_reflns_point_group_measured_fraction_max 0.829
_diffrn_reflns_theta_full 25.242
_diffrn_reflns_theta_max 29.594
_diffrn_reflns_theta_min 1.899
_diffrn_source 'fine-focus sealed X-ray tube'
_diffrn_source_type 'Enhance (Mo) X-ray Source'
_exptl_absorpt_coefficient_mu 0.080
_exptl_absorpt_correction_T_max 1.00000
_exptl_absorpt_correction_T_min 0.93559
_exptl_absorpt_correction_type multi-scan
_exptl_absorpt_process_details
;
CrysAlisPro 1.171.39.28b (Rigaku Oxford Diffraction, 2015)
Empirical absorption correction using spherical harmonics,
 implemented in SCALE3 ABSPACK scaling algorithm.
;
_exptl_crystal_colour 'clear light yellow'
_exptl_crystal_colour_lustre clear
_exptl_crystal_colour_modifier light
_exptl_crystal_colour_primary yellow
_exptl_crystal_density_diffrn 1.192
_exptl_crystal_description plate
_exptl_crystal_F_000 696
_exptl_crystal_size_max 0.06
_exptl_crystal_size_mid 0.05
_exptl_crystal_size_min 0.02
_refine_diff_density_max 0.775
_refine_diff_density_min -0.602
_refine_diff_density_rms 0.081
_refine_ls_extinction_method none
_refine_ls_goodness_of_fit_ref 1.213
_refine_ls_hydrogen_treatment constr
_refine_ls_matrix_type full
_refine_ls_number_parameters 221
_refine_ls_number_reflns 4222
_refine_ls_number_restraints 24
_refine_ls_restrained_S_all 1.241
_refine_ls_R_factor_all 0.1509
_refine_ls_R_factor_gt 0.0950
_refine_ls_shift/su_max 0.000
_refine_ls_shift/su_mean 0.000
_refine_ls_structure_factor_coef Fsqd
_refine_ls_weighting_details 'w=1/[\s^2^(Fo^2^)+(0.2000P)^2^] where P=(Fo^2^+2Fc^2^)/3'
_refine_ls_weighting_scheme calc
_refine_ls_wR_factor_gt 0.3160
_refine_ls_wR_factor_ref 0.3549
_reflns_Friedel_coverage 0.000
_reflns_number_gt 2289
_reflns_number_total 4222
_reflns_threshold_expression 'I > 2\s(I)'
_cod_data_source_file d5ob01913c2.cif
_cod_data_source_block 20250226-ysh
_cod_depositor_comments 'Adding full bibliography for 7160944--7160947.cif.'
_cod_database_code 7160946
_shelx_shelxl_version_number 2018/3
_shelx_space_group_comment
;
The symmetry employed for this shelxl refinement is uniquely defined
by the following loop, which should always be used as a source of
symmetry information in preference to the above space-group names.
They are only intended as comments.
;
_shelx_estimated_absorpt_t_max 0.998
_shelx_estimated_absorpt_t_min 0.995
_olex2_refinement_description
;
1. Fixed Uiso
 At 1.2 times of:
  All C(H) groups, All C(H,H) groups
 At 1.5 times of:
  All C(H,H,H) groups
2. Restrained distances
 C00M-C00K
 1.52 with sigma of 0.001
 C00D-O003
 1.42 with sigma of 0.001
 O003-C00K
 1.42 with sigma of 0.001
 C00G-C00O
 1.5 with sigma of 0.001
3. Rigid bond restraints
 O003, C00D
 with sigma for 1-2 distances of 0.01 and sigma for 1-3 distances of 0.02
 C00G, C00D
 with sigma for 1-2 distances of 0.01 and sigma for 1-3 distances of 0.02
 C00M, C00K
 with sigma for 1-2 distances of 0.01 and sigma for 1-3 distances of 0.02
4. Uiso/Uaniso restraints and constraints
Uanis(C00O) \\sim Ueq: with sigma of 0.001 and sigma for terminal atoms of 0.002
Uanis(C00M) \\sim Ueq, Uanis(C00K) \\sim Ueq: with sigma of 0.01 and sigma for
terminal atoms of 0.02
5.a Ternary CH refined with riding coordinates:
 C008(H008), C00A(H00A)
5.b Secondary CH2 refined with riding coordinates:
 C00K(H00B,H00D)
5.c Aromatic/amide H refined with riding coordinates:
 C006(H006), C00C(H00C), C00E(H00E), C00F(H00F), C00H(H00H), C00I(H00I),
 C00J(H00J)
5.d Idealised Me refined as rotating group:
 C00L(H00G,H00K,H00L), C00M(H00M,H00N,H00O), C00N(H00P,H00Q,H00R), C00O(H00S,
 H00T,H00U)
;
_olex2_submission_special_instructions 'No special instructions were received'
_oxdiff_exptl_absorpt_empirical_details
;
Empirical correction (ABSPACK) includes:
- Absorption correction using spherical harmonics
- Frame scaling
;
_oxdiff_exptl_absorpt_empirical_full_max 1.390
_oxdiff_exptl_absorpt_empirical_full_min 0.634

loop_
_space_group_symop_operation_xyz
'x, y, z'
'-x+1/2, y+1/2, -z+1/2'
'-x, -y, -z'
'x-1/2, -y-1/2, z-1/2'

loop_
_atom_site_label
_atom_site_type_symbol
_atom_site_fract_x
_atom_site_fract_y
_atom_site_fract_z
_atom_site_U_iso_or_equiv
_atom_site_adp_type
_atom_site_occupancy
_atom_site_site_symmetry_order
_atom_site_calc_flag
_atom_site_refinement_flags_posn
_atom_site_refinement_flags_adp
_atom_site_refinement_flags_occupancy
_atom_site_disorder_assembly
_atom_site_disorder_group
O001 O 0.3547(3) 0.81448(11) 0.5591(2) 0.0703(8) Uani 1 1 d . . . . .
N002 N 0.4331(3) 0.72247(12) 0.6734(2) 0.0539(7) Uani 1 1 d . . . . .
O003 O 0.8166(4) 0.85650(12) 0.6348(2) 0.0844(9) Uani 1 1 d D U . . .
O004 O 0.8119(4) 0.82023(13) 0.8228(3) 0.0860(9) Uani 1 1 d . . . . .
C005 C 0.8714(4) 0.55496(14) 0.7497(3) 0.0515(8) Uani 1 1 d . . . . .
C006 C 0.8045(4) 0.61244(14) 0.7764(3) 0.0481(7) Uani 1 1 d . . . . .
H006 H 0.842716 0.628494 0.856417 0.058 Uiso 1 1 calc R U . . .
C007 C 0.6852(4) 0.64524(14) 0.6883(3) 0.0478(8) Uani 1 1 d . . . . .
C008 C 0.6559(4) 0.76437(13) 0.6420(3) 0.0488(8) Uani 1 1 d . . . . .
H008 H 0.694170 0.752046 0.568807 0.059 Uiso 1 1 calc R U . . .
C009 C 0.8139(5) 0.53059(15) 0.6284(3) 0.0618(9) Uani 1 1 d . . . . .
C00A C 0.6247(4) 0.70797(13) 0.7203(3) 0.0467(7) Uani 1 1 d . . . . .
H00A H 0.668165 0.716513 0.809373 0.056 Uiso 1 1 calc R U . . .
C00B C 0.4552(4) 0.77440(14) 0.6135(3) 0.0513(8) Uani 1 1 d . . . . .
C00C C 0.6263(5) 0.62056(15) 0.5675(3) 0.0603(9) Uani 1 1 d . . . . .
H00C H 0.543564 0.642377 0.506850 0.072 Uiso 1 1 calc R U . . .
C00D C 0.7676(4) 0.81344(14) 0.7157(3) 0.0603(9) Uani 1 1 d D U . . .
C00E C 0.9937(5) 0.51985(17) 0.8409(4) 0.0686(10) Uani 1 1 d . . . . .
H00E H 1.034081 0.535075 0.921428 0.082 Uiso 1 1 calc R U . . .
C00F C 0.6889(5) 0.56556(17) 0.5392(3) 0.0703(10) Uani 1 1 d . . . . .
H00F H 0.648816 0.550210 0.458806 0.084 Uiso 1 1 calc R U . . .
C00G C 0.2773(4) 0.69780(16) 0.7079(3) 0.0638(10) Uani 1 1 d D . . . .
C00H C 1.0522(5) 0.4638(2) 0.8106(5) 0.0850(13) Uani 1 1 d . . . . .
H00H H 1.131940 0.440874 0.871192 0.102 Uiso 1 1 calc R U . . .
C00I C 0.8815(6) 0.47227(18) 0.6033(5) 0.0808(12) Uani 1 1 d . . . . .
H00I H 0.846074 0.455736 0.523598 0.097 Uiso 1 1 calc R U . . .
C00J C 0.9958(6) 0.4407(2) 0.6932(6) 0.0910(15) Uani 1 1 d . . . . .
H00J H 1.037609 0.402184 0.675145 0.109 Uiso 1 1 calc R U . . .
C00K C 0.9219(7) 0.90590(18) 0.7003(4) 0.1021(15) Uani 1 1 d D U . . .
H00B H 1.033926 0.890160 0.750876 0.122 Uiso 1 1 calc R U . . .
H00D H 0.861182 0.927047 0.753708 0.122 Uiso 1 1 calc R U . . .
C00L C 0.1272(6) 0.6913(3) 0.5919(5) 0.1082(18) Uani 1 1 d . . . . .
H00G H 0.091228 0.731855 0.558247 0.162 Uiso 1 1 calc R U . . .
H00K H 0.029312 0.670873 0.611616 0.162 Uiso 1 1 calc R U . . .
H00L H 0.165651 0.666965 0.531808 0.162 Uiso 1 1 calc R U . . .
C00M C 0.9509(8) 0.9499(3) 0.6012(5) 0.127(2) Uani 1 1 d D U . . .
H00M H 0.838633 0.961782 0.547126 0.191 Uiso 1 1 calc R U . . .
H00N H 1.020030 0.929352 0.553922 0.191 Uiso 1 1 calc R U . . .
H00O H 1.012335 0.986422 0.639935 0.191 Uiso 1 1 calc R U . . .
C00N C 0.2291(8) 0.7439(4) 0.7953(6) 0.132(2) Uani 1 1 d . . . . .
H00P H 0.333215 0.755065 0.859056 0.197 Uiso 1 1 calc R U . . .
H00Q H 0.144028 0.725511 0.832356 0.197 Uiso 1 1 calc R U . . .
H00R H 0.179352 0.780610 0.749991 0.197 Uiso 1 1 calc R U . . .
C00O C 0.3226(8) 0.6353(2) 0.7683(6) 0.127(2) Uani 1 1 d D U . . .
H00S H 0.347894 0.606575 0.709501 0.190 Uiso 1 1 calc R U . . .
H00T H 0.224499 0.620185 0.795979 0.190 Uiso 1 1 calc R U . . .
H00U H 0.424534 0.639261 0.838089 0.190 Uiso 1 1 calc R U . . .

loop_
_atom_site_aniso_label
_atom_site_aniso_U_11
_atom_site_aniso_U_22
_atom_site_aniso_U_33
_atom_site_aniso_U_23
_atom_site_aniso_U_13
_atom_site_aniso_U_12
O001 0.0719(16) 0.0610(14) 0.0707(17) 0.0128(12) 0.0061(13) 0.0101(12)
N002 0.0475(15) 0.0593(15) 0.0561(16) 0.0132(13) 0.0159(12) 0.0054(11)
O003 0.098(2) 0.0758(17) 0.0761(18) 0.0009(14) 0.0183(15) -0.0424(15)
O004 0.112(2) 0.0807(18) 0.0561(17) -0.0129(14) 0.0073(15) -0.0265(15)
C005 0.0501(16) 0.0477(16) 0.058(2) 0.0078(14) 0.0164(14) -0.0035(13)
C006 0.0491(16) 0.0503(16) 0.0439(17) 0.0031(13) 0.0109(13) -0.0048(13)
C007 0.0472(16) 0.0504(16) 0.0463(17) 0.0026(13) 0.0134(13) -0.0026(13)
C008 0.0576(18) 0.0450(16) 0.0455(17) 0.0024(13) 0.0167(14) -0.0051(13)
C009 0.068(2) 0.0495(17) 0.070(2) -0.0008(16) 0.0220(18) -0.0010(15)
C00A 0.0481(16) 0.0479(16) 0.0436(16) 0.0031(13) 0.0115(13) 0.0000(13)
C00B 0.0611(19) 0.0458(16) 0.0439(17) 0.0011(13) 0.0084(14) 0.0010(14)
C00C 0.066(2) 0.0584(19) 0.047(2) 0.0043(15) 0.0004(15) 0.0048(16)
C00D 0.0561(19) 0.0546(18) 0.069(3) 0.0000(17) 0.0143(17) -0.0045(15)
C00E 0.062(2) 0.063(2) 0.077(3) 0.0191(18) 0.0112(18) 0.0084(17)
C00F 0.090(3) 0.065(2) 0.050(2) -0.0100(17) 0.0086(18) 0.0008(19)
C00G 0.0496(18) 0.082(2) 0.065(2) 0.0149(18) 0.0226(16) 0.0008(17)
C00H 0.069(2) 0.065(2) 0.123(4) 0.029(3) 0.030(3) 0.012(2)
C00I 0.097(3) 0.054(2) 0.099(3) -0.007(2) 0.041(3) 0.004(2)
C00J 0.093(3) 0.052(2) 0.141(5) 0.008(3) 0.054(3) 0.012(2)
C00K 0.104(3) 0.085(3) 0.113(4) -0.006(3) 0.021(3) -0.039(3)
C00L 0.071(3) 0.156(5) 0.095(4) -0.008(3) 0.019(3) -0.041(3)
C00M 0.106(4) 0.100(4) 0.167(5) 0.020(3) 0.021(4) -0.043(3)
C00N 0.111(4) 0.188(6) 0.122(4) -0.051(4) 0.076(4) -0.022(4)
C00O 0.121(2) 0.130(3) 0.135(3) 0.0190(18) 0.0439(18) -0.0093(18)

loop_
_atom_type_symbol
_atom_type_description
_atom_type_scat_dispersion_real
_atom_type_scat_dispersion_imag
_atom_type_scat_source
C C 0.0033 0.0016 'International Tables Vol C Tables 4.2.6.8 and 6.1.1.4'
H H 0.0000 0.0000 'International Tables Vol C Tables 4.2.6.8 and 6.1.1.4'
N N 0.0061 0.0033 'International Tables Vol C Tables 4.2.6.8 and 6.1.1.4'
O O 0.0106 0.0060 'International Tables Vol C Tables 4.2.6.8 and 6.1.1.4'

loop_
_geom_angle_atom_site_label_1
_geom_angle_atom_site_label_2
_geom_angle_atom_site_label_3
_geom_angle
_geom_angle_site_symmetry_1
_geom_angle_site_symmetry_3
_geom_angle_publ_flag
C00B N002 C00A 95.5(2) . . ?
C00B N002 C00G 131.2(3) . . ?
C00G N002 C00A 131.6(2) . . ?
C00D O003 C00K 112.2(3) . . ?
C006 C005 C009 119.3(3) . . ?
C006 C005 C00E 122.3(3) . . ?
C009 C005 C00E 118.5(3) . . ?
C005 C006 H006 119.2 . . ?
C007 C006 C005 121.6(3) . . ?
C007 C006 H006 119.2 . . ?
C006 C007 C00A 119.4(3) . . ?
C006 C007 C00C 119.1(3) . . ?
C00C C007 C00A 121.4(3) . . ?
C00A C008 H008 113.0 . . ?
C00B C008 H008 113.0 . . ?
C00B C008 C00A 85.3(2) . . ?
C00D C008 H008 113.0 . . ?
C00D C008 C00A 113.7(2) . . ?
C00D C008 C00B 116.1(3) . . ?
C005 C009 C00F 117.7(3) . . ?
C005 C009 C00I 118.5(4) . . ?
C00F C009 C00I 123.8(4) . . ?
N002 C00A C007 117.2(2) . . ?
N002 C00A C008 86.3(2) . . ?
N002 C00A H00A 111.3 . . ?
C007 C00A C008 117.2(2) . . ?
C007 C00A H00A 111.3 . . ?
C008 C00A H00A 111.3 . . ?
O001 C00B N002 133.5(3) . . ?
O001 C00B C008 134.1(3) . . ?
N002 C00B C008 92.4(2) . . ?
C007 C00C H00C 119.8 . . ?
C00F C00C C007 120.5(3) . . ?
C00F C00C H00C 119.8 . . ?
O003 C00D C008 109.4(3) . . ?
O004 C00D O003 121.2(3) . . ?
O004 C00D C008 129.4(2) . . ?
C005 C00E H00E 120.0 . . ?
C00H C00E C005 119.9(4) . . ?
C00H C00E H00E 120.0 . . ?
C009 C00F H00F 119.1 . . ?
C00C C00F C009 121.8(3) . . ?
C00C C00F H00F 119.1 . . ?
N002 C00G C00L 108.6(3) . . ?
N002 C00G C00N 107.6(3) . . ?
N002 C00G C00O 109.0(3) . . ?
C00L C00G C00N 110.2(4) . . ?
C00O C00G C00L 110.0(4) . . ?
C00O C00G C00N 111.4(5) . . ?
C00E C00H H00H 119.4 . . ?
C00J C00H C00E 121.1(4) . . ?
C00J C00H H00H 119.4 . . ?
C009 C00I H00I 119.7 . . ?
C00J C00I C009 120.7(4) . . ?
C00J C00I H00I 119.7 . . ?
C00H C00J H00J 119.4 . . ?
C00I C00J C00H 121.3(4) . . ?
C00I C00J H00J 119.4 . . ?
O003 C00K H00B 110.6 . . ?
O003 C00K H00D 110.6 . . ?
O003 C00K C00M 105.5(3) . . ?
H00B C00K H00D 108.8 . . ?
C00M C00K H00B 110.6 . . ?
C00M C00K H00D 110.6 . . ?
C00G C00L H00G 109.5 . . ?
C00G C00L H00K 109.5 . . ?
C00G C00L H00L 109.5 . . ?
H00G C00L H00K 109.5 . . ?
H00G C00L H00L 109.5 . . ?
H00K C00L H00L 109.5 . . ?
C00K C00M H00M 109.5 . . ?
C00K C00M H00N 109.5 . . ?
C00K C00M H00O 109.5 . . ?
H00M C00M H00N 109.5 . . ?
H00M C00M H00O 109.5 . . ?
H00N C00M H00O 109.5 . . ?
C00G C00N H00P 109.5 . . ?
C00G C00N H00Q 109.5 . . ?
C00G C00N H00R 109.5 . . ?
H00P C00N H00Q 109.5 . . ?
H00P C00N H00R 109.5 . . ?
H00Q C00N H00R 109.5 . . ?
C00G C00O H00S 109.5 . . ?
C00G C00O H00T 109.5 . . ?
C00G C00O H00U 109.5 . . ?
H00S C00O H00T 109.5 . . ?
H00S C00O H00U 109.5 . . ?
H00T C00O H00U 109.5 . . ?

loop_
_geom_bond_atom_site_label_1
_geom_bond_atom_site_label_2
_geom_bond_distance
_geom_bond_site_symmetry_2
_geom_bond_publ_flag
O001 C00B 1.214(4) . ?
N002 C00A 1.487(4) . ?
N002 C00B 1.335(4) . ?
N002 C00G 1.475(4) . ?
O003 C00D 1.4155(10) . ?
O003 C00K 1.4206(10) . ?
O004 C00D 1.164(4) . ?
C005 C006 1.403(4) . ?
C005 C009 1.410(5) . ?
C005 C00E 1.416(5) . ?
C006 H006 0.9300 . ?
C006 C007 1.360(4) . ?
C007 C00A 1.501(4) . ?
C007 C00C 1.408(5) . ?
C008 H008 0.9800 . ?
C008 C00A 1.551(4) . ?
C008 C00B 1.536(5) . ?
C008 C00D 1.472(5) . ?
C009 C00F 1.412(5) . ?
C009 C00I 1.416(5) . ?
C00A H00A 0.9800 . ?
C00C H00C 0.9300 . ?
C00C C00F 1.348(5) . ?
C00E H00E 0.9300 . ?
C00E C00H 1.362(6) . ?
C00F H00F 0.9300 . ?
C00G C00L 1.508(6) . ?
C00G C00N 1.508(6) . ?
C00G C00O 1.4996(10) . ?
C00H H00H 0.9300 . ?
C00H C00J 1.361(7) . ?
C00I H00I 0.9300 . ?
C00I C00J 1.339(7) . ?
C00J H00J 0.9300 . ?
C00K H00B 0.9700 . ?
C00K H00D 0.9700 . ?
C00K C00M 1.5181(10) . ?
C00L H00G 0.9600 . ?
C00L H00K 0.9600 . ?
C00L H00L 0.9600 . ?
C00M H00M 0.9600 . ?
C00M H00N 0.9600 . ?
C00M H00O 0.9600 . ?
C00N H00P 0.9600 . ?
C00N H00Q 0.9600 . ?
C00N H00R 0.9600 . ?
C00O H00S 0.9600 . ?
C00O H00T 0.9600 . ?
C00O H00U 0.9600 . ?

loop_
_geom_torsion_atom_site_label_1
_geom_torsion_atom_site_label_2
_geom_torsion_atom_site_label_3
_geom_torsion_atom_site_label_4
_geom_torsion
_geom_torsion_site_symmetry_1
_geom_torsion_site_symmetry_2
_geom_torsion_site_symmetry_3
_geom_torsion_site_symmetry_4
_geom_torsion_publ_flag
C005 C006 C007 C00A -177.0(3) . . . . ?
C005 C006 C007 C00C 0.6(4) . . . . ?
C005 C009 C00F C00C 0.3(6) . . . . ?
C005 C009 C00I C00J 0.8(6) . . . . ?
C005 C00E C00H C00J 0.4(6) . . . . ?
C006 C005 C009 C00F -0.5(5) . . . . ?
C006 C005 C009 C00I -179.4(3) . . . . ?
C006 C005 C00E C00H 178.8(3) . . . . ?
C006 C007 C00A N002 -137.9(3) . . . . ?
C006 C007 C00A C008 121.6(3) . . . . ?
C006 C007 C00C C00F -0.8(5) . . . . ?
C007 C00C C00F C009 0.4(6) . . . . ?
C009 C005 C006 C007 0.1(4) . . . . ?
C009 C005 C00E C00H -0.3(5) . . . . ?
C009 C00I C00J C00H -0.8(7) . . . . ?
C00A N002 C00B O001 -174.0(4) . . . . ?
C00A N002 C00B C008 5.0(2) . . . . ?
C00A N002 C00G C00L -141.6(4) . . . . ?
C00A N002 C00G C00N 99.1(5) . . . . ?
C00A N002 C00G C00O -21.8(6) . . . . ?
C00A C007 C00C C00F 176.7(3) . . . . ?
C00A C008 C00B O001 174.2(4) . . . . ?
C00A C008 C00B N002 -4.8(2) . . . . ?
C00A C008 C00D O003 168.7(3) . . . . ?
C00A C008 C00D O004 -12.9(5) . . . . ?
C00B N002 C00A C007 -123.8(3) . . . . ?
C00B N002 C00A C008 -5.0(2) . . . . ?
C00B N002 C00G C00L 57.0(5) . . . . ?
C00B N002 C00G C00N -62.3(5) . . . . ?
C00B N002 C00G C00O 176.8(4) . . . . ?
C00B C008 C00A N002 4.3(2) . . . . ?
C00B C008 C00A C007 123.2(3) . . . . ?
C00B C008 C00D O003 -94.7(3) . . . . ?
C00B C008 C00D O004 83.8(5) . . . . ?
C00C C007 C00A N002 44.6(4) . . . . ?
C00C C007 C00A C008 -55.9(4) . . . . ?
C00D O003 C00K C00M -175.8(4) . . . . ?
C00D C008 C00A N002 120.8(3) . . . . ?
C00D C008 C00A C007 -120.3(3) . . . . ?
C00D C008 C00B O001 60.1(5) . . . . ?
C00D C008 C00B N002 -119.0(3) . . . . ?
C00E C005 C006 C007 -179.0(3) . . . . ?
C00E C005 C009 C00F 178.6(3) . . . . ?
C00E C005 C009 C00I -0.2(5) . . . . ?
C00E C00H C00J C00I 0.2(7) . . . . ?
C00F C009 C00I C00J -178.0(4) . . . . ?
C00G N002 C00A C007 70.1(4) . . . . ?
C00G N002 C00A C008 -171.1(3) . . . . ?
C00G N002 C00B O001 -7.9(6) . . . . ?
C00G N002 C00B C008 171.2(3) . . . . ?
C00I C009 C00F C00C 179.1(4) . . . . ?
C00K O003 C00D O004 0.2(5) . . . . ?
C00K O003 C00D C008 178.8(4) . . . . ?
